data_1553797
loop_
_publ_author_name
'Ren, Xuhong'
'Wang, Qiyang'
'Yu, Wenjia'
'Zhan, Xiaoyu'
'Yao, Yishan'
'Qin, Bingjie'
'Dong, Mingxin'
'He, Xinhua'

_publ_section_title
;
 Photoredox catalytic intramolecular imine C--H bond functionalization
 using ligand free Cu(ii) salts
;
_journal_issue 10
_journal_name_full 'Organic Chemistry Frontiers'
_journal_page_first 2022
_journal_paper_doi 10.1039/C7QO00348J
_journal_volume 4
_journal_year 2017
_chemical_formula_moiety 'C20 H13 F N2 O'
_chemical_formula_sum 'C20 H13 F N2 O'
_chemical_formula_weight 316.32
_space_group_crystal_system monoclinic
_space_group_IT_number 14
_space_group_name_Hall '-P 2yn'
_space_group_name_H-M_alt 'P 1 21/n 1'
_atom_sites_solution_hydrogens geom
_audit_creation_date 2016-11-01
_audit_creation_method
;
Olex2 1.2
(compiled 2015.09.30 svn.r3233 for OlexSys, GUI svn.r5103)
;
_audit_update_record
;
2017-03-25 deposited with the CCDC.
2017-07-06 downloaded from the CCDC.
;
_cell_angle_alpha 90
_cell_angle_beta 99.3556(19)
_cell_angle_gamma 90
_cell_formula_units_Z 4
_cell_length_a 9.17425(19)
_cell_length_b 7.88736(13)
_cell_length_c 21.7312(4)
_cell_measurement_reflns_used 6408
_cell_measurement_temperature 100.01(10)
_cell_measurement_theta_max 72.9820
_cell_measurement_theta_min 4.8640
_cell_volume 1551.57(5)
_computing_cell_refinement 'CrysAlisPro 1.171.39.6a (Rigaku OD, 2015)'
_computing_data_collection 'CrysAlisPro 1.171.39.6a (Rigaku OD, 2015)'
_computing_data_reduction 'CrysAlisPro 1.171.39.6a (Rigaku OD, 2015)'
_computing_molecular_graphics 'Olex2 (Dolomanov et al., 2009)'
_computing_publication_material 'Olex2 (Dolomanov et al., 2009)'
_computing_structure_refinement 'ShelXL (Sheldrick, 2015)'
_computing_structure_solution 'ShelXT (Sheldrick, 2015)'
_diffrn_ambient_environment N~2~
_diffrn_ambient_temperature 100.01(10)
_diffrn_detector 'CCD plate'
_diffrn_detector_area_resol_mean 5.3127
_diffrn_detector_type AtlasS2
_diffrn_measured_fraction_theta_full 1.000
_diffrn_measured_fraction_theta_max 0.986
_diffrn_measurement_details
;
List of Runs (angles in degrees, time in seconds):

  # Type    Start    End  Width  t~exp~   \w     \q     \k     \f   Frames
#--------------------------------------------------------------------------
  1  \w    -67.00  32.00   1.00    1.00    --  -41.49  57.00  60.00   99
  2  \w    -51.00  31.00   1.00    1.00    --  -41.49  37.00-150.00   82
  3  \w     47.00  77.00   1.00    1.00    --   41.49 -99.00-180.00   30
  4  \w     79.00 131.00   1.00    1.00    --  107.19 -77.00-120.00   52
  5  \w     91.00 130.00   1.00    1.00    --  107.19 -77.00 -60.00   39
  6  \w     85.00 134.00   1.00    1.00    --  107.19 -61.00  60.00   49
  7  \w     72.00  98.00   1.00    1.00    --   41.49-125.00 120.00   26
  8  \w     44.00 121.00   1.00    1.00    --  107.19-125.00 120.00   77
  9  \w     58.00 105.00   1.00    1.00    --  107.19 -94.00 -90.00   47
 10  \w     54.00 111.00   1.00    1.00    --  107.19-125.00-120.00   57
 11  \w     44.00  71.00   1.00    1.00    --  107.19 -77.00-120.00   27
 12  \w     91.00 165.00   1.00    1.00    --  107.19  45.00  60.00   74
 13  \w    134.00 166.00   1.00    1.00    --  107.19  45.00 -60.00   32
 14  \w     94.00 174.00   1.00    1.00    --  107.19 125.00-120.00   80
 15  \w     84.00 178.00   1.00    1.00    --  107.19  45.00 -30.00   94
 16  \w     83.00 119.00   1.00    1.00    --  107.19  45.00 -60.00   36
 17  \w     76.00 178.00   1.00    1.00    --  107.19  77.00   0.00  102
 18  \w      5.00  48.00   1.00    1.00    --   41.49 -99.00 120.00   43
 19  \w   -108.00 -20.00   1.00    1.00    --  -41.49 -57.00 -90.00   88
;
_diffrn_measurement_device 'four-circle diffractometer'
_diffrn_measurement_device_type 'SuperNova, Dual, Cu at home/near, AtlasS2'
_diffrn_measurement_method '\w scans'
_diffrn_orient_matrix_type 'CrysAlisPro convention (1999,Acta A55,543-557)'
_diffrn_orient_matrix_UB_11 0.0288165000
_diffrn_orient_matrix_UB_12 0.1437766000
_diffrn_orient_matrix_UB_13 0.0484703000
_diffrn_orient_matrix_UB_21 -0.1563940000
_diffrn_orient_matrix_UB_22 -0.0242474000
_diffrn_orient_matrix_UB_23 0.0157920000
_diffrn_orient_matrix_UB_31 0.0606273000
_diffrn_orient_matrix_UB_32 -0.1298779000
_diffrn_orient_matrix_UB_33 0.0506701000
_diffrn_radiation_monochromator mirror
_diffrn_radiation_probe x-ray
_diffrn_radiation_type CuK\a
_diffrn_radiation_wavelength 1.54184
_diffrn_reflns_av_R_equivalents 0.0235
_diffrn_reflns_av_unetI/netI 0.0200
_diffrn_reflns_Laue_measured_fraction_full 1.000
_diffrn_reflns_Laue_measured_fraction_max 0.986
_diffrn_reflns_limit_h_max 11
_diffrn_reflns_limit_h_min -11
_diffrn_reflns_limit_k_max 4
_diffrn_reflns_limit_k_min -9
_diffrn_reflns_limit_l_max 26
_diffrn_reflns_limit_l_min -26
_diffrn_reflns_number 10039
_diffrn_reflns_point_group_measured_fraction_full 1.000
_diffrn_reflns_point_group_measured_fraction_max 0.986
_diffrn_reflns_theta_full 67.684
_diffrn_reflns_theta_max 73.186
_diffrn_reflns_theta_min 4.124
_diffrn_source 'micro-focus sealed X-ray tube'
_diffrn_source_type 'SuperNova (Cu) X-ray Source'
_exptl_absorpt_coefficient_mu 0.762
_exptl_absorpt_correction_T_max 1.00000
_exptl_absorpt_correction_T_min 0.70354
_exptl_absorpt_correction_type multi-scan
_exptl_absorpt_process_details
;
CrysAlisPro 1.171.39.6a (Rigaku Oxford Diffraction, 2015)
Empirical absorption correction using spherical harmonics,
 implemented in SCALE3 ABSPACK scaling algorithm.
;
_exptl_crystal_colour colourless
_exptl_crystal_colour_primary colourless
_exptl_crystal_density_diffrn 1.354
_exptl_crystal_description block
_exptl_crystal_F_000 656
_exptl_crystal_size_max 0.3
_exptl_crystal_size_mid 0.3
_exptl_crystal_size_min 0.25
_refine_diff_density_max 0.238
_refine_diff_density_min -0.257
_refine_diff_density_rms 0.041
_refine_ls_extinction_method none
_refine_ls_goodness_of_fit_ref 1.051
_refine_ls_hydrogen_treatment constr
_refine_ls_matrix_type full
_refine_ls_number_parameters 227
_refine_ls_number_reflns 3061
_refine_ls_number_restraints 0
_refine_ls_restrained_S_all 1.051
_refine_ls_R_factor_all 0.0399
_refine_ls_R_factor_gt 0.0374
_refine_ls_shift/su_max 0.001
_refine_ls_shift/su_mean 0.000
_refine_ls_structure_factor_coef Fsqd
_refine_ls_weighting_details 'w=1/[\s^2^(Fo^2^)+(0.0542P)^2^+0.3970P] where P=(Fo^2^+2Fc^2^)/3'
_refine_ls_weighting_scheme calc
_refine_ls_wR_factor_gt 0.0987
_refine_ls_wR_factor_ref 0.1009
_reflns_Friedel_coverage 0.000
_reflns_number_gt 2833
_reflns_number_total 3061
_reflns_threshold_expression 'I > 2\s(I)'
_cod_data_source_file c7qo00348j5.cif
_cod_data_source_block 20161101b
_cod_original_cell_volume 1551.56(5)
_cod_database_code 1553797
_chemical_oxdiff_formula c1h1n1o1f1
_shelx_space_group_comment
;
The symmetry employed for this shelxl refinement is uniquely defined
by the following loop, which should always be used as a source of
symmetry information in preference to the above space-group names.
They are only intended as comments.
;
_reflns_odcompleteness_completeness 99.97
_reflns_odcompleteness_iscentric 1
_reflns_odcompleteness_theta 66.97
_olex2_refinement_description
;
1. Fixed Uiso
 At 1.2 times of:
  All C(H) groups
2. Others
 Sof(H11)=Sof(F1B)=1-FVAR(1)
 Sof(H13)=Sof(F1A)=FVAR(1)
3.a Aromatic/amide H refined with riding coordinates:
 C3(H3), C4(H4), C5(H5), C6(H6), C10(H10), C11(H11), C12(H12), C13(H13),
 C14(H14), C16(H16), C17(H17), C18(H18), C19(H19), C20(H20)
;
_shelx_shelxl_version_number 2014/7
_olex2_submission_special_instructions 'No special instructions were received'
_oxdiff_exptl_absorpt_empirical_details
;
Empirical correction (ABSPACK) includes:
- Absorption correction using spherical harmonics
- Frame scaling
;
_oxdiff_exptl_absorpt_empirical_full_max 1.476
_oxdiff_exptl_absorpt_empirical_full_min 0.703

loop_
_space_group_symop_operation_xyz
'x, y, z'
'-x+1/2, y+1/2, -z+1/2'
'-x, -y, -z'
'x-1/2, -y-1/2, z-1/2'

loop_
_atom_site_label
_atom_site_type_symbol
_atom_site_fract_x
_atom_site_fract_y
_atom_site_fract_z
_atom_site_U_iso_or_equiv
_atom_site_adp_type
_atom_site_occupancy
_atom_site_site_symmetry_order
_atom_site_calc_flag
_atom_site_refinement_flags_posn
_atom_site_refinement_flags_occupancy
_atom_site_disorder_assembly
_atom_site_disorder_group
O1 O 0.62858(10) 0.52559(11) 0.64972(4) 0.0303(2) Uani 1 1 d . . . .
N1 N 0.30326(11) 0.84764(12) 0.68490(4) 0.0230(2) Uani 1 1 d . . . .
N2 N 0.51331(10) 0.67497(12) 0.71800(4) 0.0203(2) Uani 1 1 d . . . .
C1 C 0.53173(12) 0.62531(14) 0.65764(5) 0.0227(2) Uani 1 1 d . . . .
C2 C 0.42547(13) 0.70129(14) 0.60818(5) 0.0232(2) Uani 1 1 d . . . .
C3 C 0.43481(14) 0.66730(16) 0.54558(6) 0.0281(3) Uani 1 1 d . . . .
H3 H 0.5104 0.5989 0.5358 0.034 Uiso 1 1 calc R . . .
C4 C 0.33267(15) 0.73471(17) 0.49862(6) 0.0317(3) Uani 1 1 d . . . .
H4 H 0.3383 0.7110 0.4572 0.038 Uiso 1 1 calc R . . .
C5 C 0.22030(15) 0.83914(17) 0.51361(6) 0.0321(3) Uani 1 1 d . . . .
H5 H 0.1509 0.8842 0.4818 0.039 Uiso 1 1 calc R . . .
C6 C 0.21094(14) 0.87628(16) 0.57492(6) 0.0285(3) Uani 1 1 d . . . .
H6 H 0.1365 0.9472 0.5842 0.034 Uiso 1 1 calc R . . .
C7 C 0.31394(13) 0.80680(14) 0.62326(5) 0.0232(2) Uani 1 1 d . . . .
C8 C 0.40047(12) 0.78457(14) 0.72824(5) 0.0201(2) Uani 1 1 d . . . .
C9 C 0.39319(12) 0.83146(14) 0.79424(5) 0.0209(2) Uani 1 1 d . . . .
C10 C 0.26659(13) 0.78932(15) 0.81863(6) 0.0255(3) Uani 1 1 d . . . .
H10 H 0.1882 0.7342 0.7941 0.031 Uiso 1 1 calc R . . .
C11 C 0.25943(15) 0.83077(16) 0.87991(6) 0.0313(3) Uani 1 1 d . . . .
H11 H 0.1758 0.8006 0.8965 0.038 Uiso 0.552(2) 1 calc R P A 1
F1B F 0.59583(15) 1.04049(17) 0.92779(6) 0.0307(4) Uani 0.552(2) 1 d . P A 1
C12 C 0.37235(16) 0.91542(16) 0.91717(6) 0.0314(3) Uani 1 1 d . . . .
H12 H 0.3659 0.9428 0.9583 0.038 Uiso 1 1 calc R . . .
C13 C 0.49545(15) 0.95812(15) 0.89135(5) 0.0278(3) Uani 1 1 d . . . .
H13 H 0.5721 1.0163 0.9157 0.033 Uiso 0.448(2) 1 calc R P A 2
F1A F 0.15326(18) 0.7856(2) 0.90920(8) 0.0351(5) Uani 0.448(2) 1 d . P A 2
C14 C 0.50901(13) 0.91768(14) 0.83079(5) 0.0228(2) Uani 1 1 d . . . .
H14 H 0.5934 0.9472 0.8147 0.027 Uiso 1 1 calc R . . .
C15 C 0.60979(12) 0.59908(14) 0.76984(5) 0.0201(2) Uani 1 1 d . . . .
C16 C 0.55265(13) 0.48046(14) 0.80656(5) 0.0242(2) Uani 1 1 d . . . .
H16 H 0.4548 0.4456 0.7968 0.029 Uiso 1 1 calc R . . .
C17 C 0.64392(15) 0.41482(15) 0.85811(6) 0.0298(3) Uani 1 1 d . . . .
H17 H 0.6071 0.3355 0.8833 0.036 Uiso 1 1 calc R . . .
C18 C 0.78998(15) 0.46678(17) 0.87241(6) 0.0320(3) Uani 1 1 d . . . .
H18 H 0.8502 0.4240 0.9075 0.038 Uiso 1 1 calc R . . .
C19 C 0.84619(14) 0.58262(17) 0.83432(6) 0.0315(3) Uani 1 1 d . . . .
H19 H 0.9447 0.6154 0.8435 0.038 Uiso 1 1 calc R . . .
C20 C 0.75630(13) 0.64968(15) 0.78266(6) 0.0251(3) Uani 1 1 d . . . .
H20 H 0.7936 0.7273 0.7570 0.030 Uiso 1 1 calc R . . .

loop_
_atom_site_aniso_label
_atom_site_aniso_U_11
_atom_site_aniso_U_22
_atom_site_aniso_U_33
_atom_site_aniso_U_23
_atom_site_aniso_U_13
_atom_site_aniso_U_12
O1 0.0297(4) 0.0329(5) 0.0290(5) -0.0080(4) 0.0072(4) 0.0076(4)
N1 0.0233(5) 0.0251(5) 0.0208(5) -0.0004(4) 0.0047(4) 0.0013(4)
N2 0.0201(4) 0.0208(4) 0.0206(5) -0.0018(3) 0.0051(4) 0.0008(4)
C1 0.0232(5) 0.0221(5) 0.0239(6) -0.0052(4) 0.0070(4) -0.0030(4)
C2 0.0244(6) 0.0229(5) 0.0225(6) -0.0033(4) 0.0048(4) -0.0052(4)
C3 0.0310(6) 0.0296(6) 0.0246(6) -0.0064(5) 0.0072(5) -0.0057(5)
C4 0.0391(7) 0.0354(7) 0.0211(6) -0.0022(5) 0.0066(5) -0.0083(5)
C5 0.0354(7) 0.0357(7) 0.0234(6) 0.0044(5) -0.0010(5) -0.0040(5)
C6 0.0288(6) 0.0302(6) 0.0260(6) 0.0024(5) 0.0031(5) 0.0002(5)
C7 0.0250(6) 0.0236(5) 0.0214(5) -0.0009(4) 0.0050(4) -0.0042(4)
C8 0.0190(5) 0.0194(5) 0.0227(5) -0.0012(4) 0.0060(4) -0.0008(4)
C9 0.0234(5) 0.0189(5) 0.0210(5) 0.0008(4) 0.0054(4) 0.0044(4)
C10 0.0247(6) 0.0246(6) 0.0284(6) -0.0014(4) 0.0082(5) 0.0016(4)
C11 0.0390(7) 0.0282(6) 0.0314(6) 0.0015(5) 0.0195(5) 0.0035(5)
F1B 0.0349(7) 0.0334(7) 0.0224(7) -0.0051(5) 0.0005(5) -0.0040(5)
C12 0.0477(8) 0.0264(6) 0.0222(6) -0.0005(5) 0.0122(5) 0.0065(5)
C13 0.0380(7) 0.0220(5) 0.0223(6) -0.0013(4) 0.0016(5) 0.0044(5)
F1A 0.0305(9) 0.0441(10) 0.0354(9) -0.0038(7) 0.0192(7) -0.0057(7)
C14 0.0245(5) 0.0216(5) 0.0227(6) 0.0004(4) 0.0051(4) 0.0023(4)
C15 0.0206(5) 0.0185(5) 0.0220(5) -0.0032(4) 0.0054(4) 0.0022(4)
C16 0.0252(6) 0.0213(5) 0.0276(6) -0.0022(4) 0.0092(5) 0.0000(4)
C17 0.0397(7) 0.0246(6) 0.0275(6) 0.0030(5) 0.0126(5) 0.0066(5)
C18 0.0346(7) 0.0359(7) 0.0246(6) -0.0011(5) 0.0024(5) 0.0169(5)
C19 0.0223(6) 0.0382(7) 0.0331(7) -0.0062(5) 0.0021(5) 0.0043(5)
C20 0.0220(5) 0.0255(6) 0.0288(6) -0.0019(4) 0.0072(5) -0.0010(4)

loop_
_atom_type_symbol
_atom_type_description
_atom_type_scat_dispersion_real
_atom_type_scat_dispersion_imag
_atom_type_scat_source
C C 0.0181 0.0091 'International Tables Vol C Tables 4.2.6.8 and 6.1.1.4'
H H 0.0000 0.0000 'International Tables Vol C Tables 4.2.6.8 and 6.1.1.4'
F F 0.0727 0.0534 'International Tables Vol C Tables 4.2.6.8 and 6.1.1.4'
N N 0.0311 0.0180 'International Tables Vol C Tables 4.2.6.8 and 6.1.1.4'
O O 0.0492 0.0322 'International Tables Vol C Tables 4.2.6.8 and 6.1.1.4'

loop_
_geom_angle_atom_site_label_1
_geom_angle_atom_site_label_2
_geom_angle_atom_site_label_3
_geom_angle
C8 N1 C7 117.68(10)
C1 N2 C15 117.46(9)
C8 N2 C1 121.80(9)
C8 N2 C15 120.61(9)
O1 C1 N2 120.83(10)
O1 C1 C2 125.20(10)
N2 C1 C2 113.97(10)
C3 C2 C1 119.84(11)
C7 C2 C1 119.94(10)
C7 C2 C3 120.22(11)
C2 C3 H3 119.9
C4 C3 C2 120.27(12)
C4 C3 H3 119.9
C3 C4 H4 120.2
C3 C4 C5 119.60(11)
C5 C4 H4 120.2
C4 C5 H5 119.5
C6 C5 C4 120.90(12)
C6 C5 H5 119.5
C5 C6 H6 120.0
C5 C6 C7 119.93(12)
C7 C6 H6 120.0
N1 C7 C2 122.01(10)
N1 C7 C6 118.92(11)
C2 C7 C6 119.06(11)
N1 C8 N2 124.54(10)
N1 C8 C9 118.25(10)
N2 C8 C9 117.21(9)
C10 C9 C8 118.47(10)
C10 C9 C14 120.30(10)
C14 C9 C8 121.23(10)
C9 C10 H10 120.6
C11 C10 C9 118.88(11)
C11 C10 H10 120.6
C10 C11 H11 119.0
C12 C11 C10 122.07(12)
C12 C11 H11 119.0
F1A C11 C10 124.35(14)
F1A C11 C12 113.42(13)
C11 C12 H12 121.1
C11 C12 C13 117.73(11)
C13 C12 H12 121.1
F1B C13 C12 115.03(12)
F1B C13 C14 122.46(13)
C12 C13 H13 118.7
C14 C13 C12 122.51(12)
C14 C13 H13 118.7
C9 C14 H14 120.7
C13 C14 C9 118.51(11)
C13 C14 H14 120.7
C16 C15 N2 119.16(10)
C20 C15 N2 119.25(10)
C20 C15 C16 121.57(11)
C15 C16 H16 120.6
C17 C16 C15 118.82(11)
C17 C16 H16 120.6
C16 C17 H17 119.8
C16 C17 C18 120.37(12)
C18 C17 H17 119.8
C17 C18 H18 120.0
C19 C18 C17 120.00(11)
C19 C18 H18 120.0
C18 C19 H19 119.8
C20 C19 C18 120.33(11)
C20 C19 H19 119.8
C15 C20 H20 120.6
C19 C20 C15 118.88(11)
C19 C20 H20 120.6

loop_
_geom_bond_atom_site_label_1
_geom_bond_atom_site_label_2
_geom_bond_distance
O1 C1 1.2196(14)
N1 C7 1.3964(14)
N1 C8 1.2872(15)
N2 C1 1.4052(14)
N2 C8 1.3941(14)
N2 C15 1.4445(14)
C1 C2 1.4575(16)
C2 C3 1.4027(16)
C2 C7 1.3985(17)
C3 H3 0.9300
C3 C4 1.3752(18)
C4 H4 0.9300
C4 C5 1.3988(19)
C5 H5 0.9300
C5 C6 1.3805(18)
C6 H6 0.9300
C6 C7 1.4050(16)
C8 C9 1.4932(15)
C9 C10 1.3930(16)
C9 C14 1.3957(16)
C10 H10 0.9300
C10 C11 1.3832(17)
C11 H11 0.9300
C11 C12 1.3790(19)
C11 F1A 1.297(2)
F1B C13 1.2884(18)
C12 H12 0.9300
C12 C13 1.3819(19)
C13 H13 0.9300
C13 C14 1.3793(16)
C14 H14 0.9300
C15 C16 1.3867(16)
C15 C20 1.3863(16)
C16 H16 0.9300
C16 C17 1.3854(17)
C17 H17 0.9300
C17 C18 1.3873(19)
C18 H18 0.9300
C18 C19 1.387(2)
C19 H19 0.9300
C19 C20 1.3852(17)
C20 H20 0.9300

loop_
_geom_torsion_atom_site_label_1
_geom_torsion_atom_site_label_2
_geom_torsion_atom_site_label_3
_geom_torsion_atom_site_label_4
_geom_torsion
O1 C1 C2 C3 -3.17(18)
O1 C1 C2 C7 176.37(11)
N1 C8 C9 C10 60.93(15)
N1 C8 C9 C14 -118.17(12)
N2 C1 C2 C3 177.68(10)
N2 C1 C2 C7 -2.79(15)
N2 C8 C9 C10 -119.21(11)
N2 C8 C9 C14 61.70(14)
N2 C15 C16 C17 -176.67(10)
N2 C15 C20 C19 176.78(10)
C1 N2 C8 N1 1.04(17)
C1 N2 C8 C9 -178.82(10)
C1 N2 C15 C16 -107.92(11)
C1 N2 C15 C20 73.71(13)
C1 C2 C3 C4 178.24(11)
C1 C2 C7 N1 2.29(17)
C1 C2 C7 C6 -178.83(10)
C2 C3 C4 C5 0.76(18)
C3 C2 C7 N1 -178.17(10)
C3 C2 C7 C6 0.71(17)
C3 C4 C5 C6 0.36(19)
C4 C5 C6 C7 -0.94(19)
C5 C6 C7 N1 179.31(11)
C5 C6 C7 C2 0.40(18)
C7 N1 C8 N2 -1.72(16)
C7 N1 C8 C9 178.14(9)
C7 C2 C3 C4 -1.29(18)
C8 N1 C7 C2 0.02(16)
C8 N1 C7 C6 -178.86(10)
C8 N2 C1 O1 -177.93(10)
C8 N2 C1 C2 1.27(15)
C8 N2 C15 C16 67.99(13)
C8 N2 C15 C20 -110.38(12)
C8 C9 C10 C11 179.38(10)
C8 C9 C14 C13 179.72(10)
C9 C10 C11 C12 1.33(19)
C9 C10 C11 F1A -173.89(14)
C10 C9 C14 C13 0.64(16)
C10 C11 C12 C13 -0.23(19)
C11 C12 C13 F1B 178.43(12)
C11 C12 C13 C14 -0.70(18)
F1B C13 C14 C9 -178.57(12)
C12 C13 C14 C9 0.49(18)
F1A C11 C12 C13 175.47(14)
C14 C9 C10 C11 -1.52(17)
C15 N2 C1 O1 -2.07(16)
C15 N2 C1 C2 177.13(9)
C15 N2 C8 N1 -174.69(10)
C15 N2 C8 C9 5.45(14)
C15 C16 C17 C18 -0.24(17)
C16 C15 C20 C19 -1.55(17)
C16 C17 C18 C19 -1.26(18)
C17 C18 C19 C20 1.38(19)
C18 C19 C20 C15 0.01(18)
C20 C15 C16 C17 1.67(17)
